data_1564971
loop_
_publ_author_name
'Gonzalez, Rodary'
'Azpiroz, Ram\'on'
'Sharma, Pankaj'
'Villamizar C, Claudia P.'
'Anzaldo, Bertin'
'P\'erez-Flores, Francisco J.'
'Toscano, Ruben Alfredo'

_publ_section_title
;
 Ferrocenylated Chalcogen (Se and Te)-containing N-heterocyclic carbenes:
 Selenones, silver and palladium complexes
;
_journal_name_full 'Inorganica Chimica Acta'
_journal_page_first 119531
_journal_paper_doi 10.1016/j.ica.2020.119531
_journal_volume 506
_journal_year 2020
_chemical_formula_sum 'C17 H20 Cl4 Fe N2 Pd Se'
_chemical_formula_weight 635.36
_space_group_crystal_system monoclinic
_space_group_IT_number 14
_space_group_name_Hall '-P 2ybc'
_space_group_name_H-M_alt 'P 1 21/c 1'
_atom_sites_solution_hydrogens geom
_audit_creation_method SHELXL-2018/3
_cell_angle_alpha 90
_cell_angle_beta 112.553(2)
_cell_angle_gamma 90
_cell_formula_units_Z 4
_cell_length_a 19.1490(8)
_cell_length_b 8.1857(4)
_cell_length_c 14.8480(5)
_cell_measurement_reflns_used 9865
_cell_measurement_temperature 250(2)
_cell_measurement_theta_max 25.34
_cell_measurement_theta_min 2.30
_cell_volume 2149.41(16)
_computing_cell_refinement 'APEX3 v2016.1 (Bruker, 2014)'
_computing_data_collection 'APEX3 v2016.1 (Bruker, 2014)'
_computing_data_reduction 'SAINT V8.37A  (Bruker, 2014)'
_computing_molecular_graphics 'Ortep-3 Ver 2.02 L.J. Farrugia (1997) J. Appl. Cryst. 30, 565'
_computing_structure_refinement 'SHELXL-2018/3 (Sheldrick, 2018)'
_computing_structure_solution 'SHELXT 2018/2 (Sheldrick, 2018)'
_diffrn_ambient_temperature 250(2)
_diffrn_detector_area_resol_mean 52.0833
_diffrn_measured_fraction_theta_full 1.000
_diffrn_measured_fraction_theta_max 0.997
_diffrn_measurement_device_type 'Bruker D8 Venture \k-geometry diffractometer 208039-01'
_diffrn_measurement_method \w-scans
_diffrn_radiation_monochromator 'Helios multilayer mirror'
_diffrn_radiation_type MoK\a
_diffrn_radiation_wavelength 0.71073
_diffrn_reflns_av_R_equivalents 0.0610
_diffrn_reflns_av_unetI/netI 0.0464
_diffrn_reflns_Laue_measured_fraction_full 1.000
_diffrn_reflns_Laue_measured_fraction_max 0.997
_diffrn_reflns_limit_h_max 23
_diffrn_reflns_limit_h_min -23
_diffrn_reflns_limit_k_max 9
_diffrn_reflns_limit_k_min -9
_diffrn_reflns_limit_l_max 14
_diffrn_reflns_limit_l_min -17
_diffrn_reflns_number 24684
_diffrn_reflns_point_group_measured_fraction_full 1.000
_diffrn_reflns_point_group_measured_fraction_max 0.997
_diffrn_reflns_theta_full 25.242
_diffrn_reflns_theta_max 25.377
_diffrn_reflns_theta_min 2.303
_diffrn_source 'micro-focus X-ray source'
_exptl_absorpt_coefficient_mu 3.707
_exptl_absorpt_correction_T_max 0.7452
_exptl_absorpt_correction_T_min 0.5561
_exptl_absorpt_correction_type multi-scan
_exptl_absorpt_process_details
;
 SADABS 2016/2: Krause, L., Herbst-Irmer, R., Sheldrick G.M. & Stalke D.,
 J. Appl. Cryst. 48 (2015) 3-10
;
_exptl_crystal_colour yellow
_exptl_crystal_density_diffrn 1.963
_exptl_crystal_description Prism
_exptl_crystal_F_000 1240
_exptl_crystal_size_max 0.360
_exptl_crystal_size_mid 0.270
_exptl_crystal_size_min 0.077
_refine_diff_density_max 0.940
_refine_diff_density_min -0.630
_refine_diff_density_rms 0.145
_refine_ls_extinction_coef .
_refine_ls_extinction_method none
_refine_ls_goodness_of_fit_ref 1.183
_refine_ls_hydrogen_treatment constr
_refine_ls_matrix_type full
_refine_ls_number_parameters 282
_refine_ls_number_reflns 3937
_refine_ls_number_restraints 191
_refine_ls_restrained_S_all 1.159
_refine_ls_R_factor_all 0.0746
_refine_ls_R_factor_gt 0.0481
_refine_ls_shift/su_max 0.001
_refine_ls_shift/su_mean 0.000
_refine_ls_structure_factor_coef Fsqd
_refine_ls_weighting_details 'w=1/[\s^2^(Fo^2^)+(0.0135P)^2^+8.2414P] where P=(Fo^2^+2Fc^2^)/3'
_refine_ls_weighting_scheme calc
_refine_ls_wR_factor_gt 0.0778
_refine_ls_wR_factor_ref 0.0872
_reflns_Friedel_coverage 0.000
_reflns_Friedel_fraction_full .
_reflns_Friedel_fraction_max .
_reflns_number_gt 2879
_reflns_number_total 3937
_reflns_threshold_expression 'I > 2\s(I)'
_cod_data_source_file 403SHP19.cif
_cod_data_source_block 403SHP19
_cod_original_sg_symbol_H-M 'P 21/c'
_cod_database_code 1564971
_shelx_shelxl_version_number 2018/3
_shelx_space_group_comment
;
The symmetry employed for this shelxl refinement is uniquely defined
by the following loop, which should always be used as a source of
symmetry information in preference to the above space-group names.
They are only intended as comments.
;
_shelx_estimated_absorpt_t_min 0.349
_shelx_estimated_absorpt_t_max 0.763
_exptl_absorpt_special_details
;    
 The following wavelength and cell were deduced by SADABS from the
 direction cosines etc. They are given here for emergency use only:
 CELL 0.71070   14.833    8.181   19.139   89.956  112.483   90.000
;

loop_
_space_group_symop_operation_xyz
'x, y, z'
'-x, y+1/2, -z+1/2'
'-x, -y, -z'
'x, -y-1/2, z-1/2'

loop_
_atom_site_label
_atom_site_type_symbol
_atom_site_fract_x
_atom_site_fract_y
_atom_site_fract_z
_atom_site_U_iso_or_equiv
_atom_site_adp_type
_atom_site_occupancy
_atom_site_site_symmetry_order
_atom_site_calc_flag
_atom_site_refinement_flags_posn
_atom_site_refinement_flags_adp
_atom_site_refinement_flags_occupancy
_atom_site_disorder_assembly
_atom_site_disorder_group
Pd1 Pd 0.60689(3) 0.51012(5) 0.51553(3) 0.02708(14) Uani 1 1 d . . . . .
C1 C 0.7322(4) 0.1948(8) 0.5242(4) 0.0419(17) Uani 1 1 d . . . . .
Se1 Se 0.63240(4) 0.22498(7) 0.51944(4) 0.03231(17) Uani 1 1 d . . . . .
Cl1 Cl 0.56515(10) 0.78031(17) 0.50695(11) 0.0391(4) Uani 1 1 d . . . . .
N1 N 0.5775(3) 0.4186(5) 0.3113(3) 0.0263(11) Uani 1 1 d . . . . .
Cl2 Cl 0.61823(9) 0.47860(18) 0.67953(10) 0.0384(4) Uani 1 1 d . . . . .
C2 C 0.7803(5) 0.0698(10) 0.5823(5) 0.067(2) Uani 1 1 d . . . . .
H2 H 0.768810 -0.006196 0.626673 0.080 Uiso 1 1 calc R U . . .
N2 N 0.6499(3) 0.6285(6) 0.3522(3) 0.0300(12) Uani 1 1 d . . . . .
C4 C 0.8410(5) 0.1998(15) 0.4965(6) 0.090(3) Uani 1 1 d . . . . .
H4 H 0.880211 0.230575 0.471339 0.108 Uiso 1 1 calc R U . . .
Cl4 Cl 0.96544(15) 0.7381(4) 1.00894(18) 0.1055(9) Uani 1 1 d . . . . .
C3 C 0.8472(6) 0.0746(13) 0.5638(7) 0.091(3) Uani 1 1 d . . . . .
H3 H 0.891667 0.002889 0.594315 0.109 Uiso 1 1 calc R U . . .
Cl3 Cl 0.8690(2) 0.8826(4) 0.8277(2) 0.1386(13) Uani 1 1 d . . . . .
C5 C 0.7698(4) 0.2739(11) 0.4709(5) 0.057(2) Uani 1 1 d . . . . .
H5 H 0.749878 0.365699 0.424682 0.068 Uiso 1 1 calc R U . . .
Fe1 Fe 0.83031(6) 0.29293(14) 0.61733(7) 0.0514(3) Uani 1 1 d . U . . .
C6 C 0.8947(13) 0.316(3) 0.7609(15) 0.063(3) Uani 0.523(14) 1 d . U P A 1
H6 H 0.920651 0.226031 0.805891 0.075 Uiso 0.523(14) 1 calc R U P A 1
C7 C 0.9259(13) 0.412(3) 0.7064(15) 0.064(3) Uani 0.523(14) 1 d . U P A 1
H7 H 0.976945 0.397838 0.705510 0.077 Uiso 0.523(14) 1 calc R U P A 1
C8 C 0.8709(13) 0.532(3) 0.6513(14) 0.060(3) Uani 0.523(14) 1 d . U P A 1
H8 H 0.876608 0.615753 0.606233 0.072 Uiso 0.523(14) 1 calc R U P A 1
C9 C 0.8070(11) 0.507(3) 0.6775(13) 0.054(3) Uani 0.523(14) 1 d . U P A 1
H9 H 0.758941 0.568910 0.650433 0.064 Uiso 0.523(14) 1 calc R U P A 1
C10 C 0.8211(15) 0.377(3) 0.7437(13) 0.060(3) Uani 0.523(14) 1 d . U P A 1
H10 H 0.786047 0.334816 0.772925 0.072 Uiso 0.523(14) 1 calc R U P A 1
C6A C 0.8619(15) 0.317(3) 0.7633(16) 0.058(3) Uani 0.477(14) 1 d . U P A 2
H6A H 0.854441 0.235123 0.807843 0.070 Uiso 0.477(14) 1 calc R U P A 2
C8A C 0.9127(16) 0.461(3) 0.6715(16) 0.065(3) Uani 0.477(14) 1 d . U P A 2
H8A H 0.947121 0.501358 0.640910 0.078 Uiso 0.477(14) 1 calc R U P A 2
C7A C 0.9266(13) 0.332(3) 0.7397(14) 0.058(3) Uani 0.477(14) 1 d . U P A 2
H7A H 0.971936 0.261332 0.763552 0.069 Uiso 0.477(14) 1 calc R U P A 2
C9A C 0.8396(14) 0.523(3) 0.6580(16) 0.064(3) Uani 0.477(14) 1 d . U P A 2
H9A H 0.814369 0.616246 0.615283 0.076 Uiso 0.477(14) 1 calc R U P A 2
C10A C 0.8112(14) 0.439(3) 0.7137(17) 0.060(3) Uani 0.477(14) 1 d . U P A 2
H10A H 0.761276 0.458568 0.717304 0.073 Uiso 0.477(14) 1 calc R U P A 2
C11 C 0.5797(4) 0.1494(7) 0.3849(4) 0.0333(15) Uani 1 1 d . . . . .
H11A H 0.617165 0.110663 0.359784 0.040 Uiso 1 1 calc R U . . .
H11B H 0.547330 0.056596 0.384858 0.040 Uiso 1 1 calc R U . . .
C12 C 0.5316(3) 0.2794(7) 0.3171(4) 0.0311(14) Uani 1 1 d . . . . .
H12A H 0.505775 0.232826 0.251854 0.037 Uiso 1 1 calc R U . . .
H12B H 0.492959 0.316629 0.340584 0.037 Uiso 1 1 calc R U . . .
C13 C 0.5962(3) 0.4555(7) 0.2324(4) 0.0331(15) Uani 1 1 d . . . . .
H13 H 0.580906 0.399011 0.172798 0.040 Uiso 1 1 calc R U . . .
C14 C 0.6404(4) 0.5872(8) 0.2579(4) 0.0362(16) Uani 1 1 d . . . . .
H14 H 0.661475 0.642284 0.218789 0.043 Uiso 1 1 calc R U . . .
C15 C 0.6107(3) 0.5236(7) 0.3850(4) 0.0262(13) Uani 1 1 d . . . . .
C16 C 0.6999(4) 0.7591(7) 0.4086(5) 0.0409(16) Uani 1 1 d . . . . .
H16A H 0.681450 0.800770 0.456517 0.061 Uiso 1 1 calc R U . . .
H16B H 0.700816 0.846640 0.365055 0.061 Uiso 1 1 calc R U . . .
H16C H 0.750627 0.716200 0.441557 0.061 Uiso 1 1 calc R U . . .
C17 C 0.9112(6) 0.7081(12) 0.8895(6) 0.100(3) Uani 1 1 d . . . . .
H17A H 0.871675 0.628455 0.884598 0.120 Uiso 1 1 calc R U . . .
H17B H 0.942730 0.660687 0.857522 0.120 Uiso 1 1 calc R U . . .

loop_
_atom_site_aniso_label
_atom_site_aniso_U_11
_atom_site_aniso_U_22
_atom_site_aniso_U_33
_atom_site_aniso_U_23
_atom_site_aniso_U_13
_atom_site_aniso_U_12
Pd1 0.0446(3) 0.0216(2) 0.0190(2) 0.00002(18) 0.0166(2) 0.0016(2)
C1 0.052(4) 0.039(4) 0.028(3) -0.007(3) 0.009(3) 0.011(3)
Se1 0.0542(4) 0.0236(3) 0.0227(3) 0.0014(2) 0.0187(3) 0.0039(3)
Cl1 0.0682(12) 0.0216(8) 0.0339(8) 0.0018(6) 0.0267(8) 0.0083(7)
N1 0.036(3) 0.026(3) 0.020(2) 0.002(2) 0.013(2) 0.004(2)
Cl2 0.0636(11) 0.0350(9) 0.0238(7) 0.0031(6) 0.0247(8) 0.0085(8)
C2 0.073(6) 0.064(5) 0.045(5) -0.016(4) 0.003(4) 0.024(5)
N2 0.043(3) 0.026(3) 0.023(3) 0.006(2) 0.014(2) 0.000(2)
C4 0.056(6) 0.170(11) 0.042(5) -0.028(6) 0.017(5) 0.020(6)
Cl4 0.0811(18) 0.157(3) 0.0694(16) -0.0137(17) 0.0190(14) -0.0206(18)
C3 0.075(7) 0.103(8) 0.064(6) -0.039(6) -0.008(5) 0.042(6)
Cl3 0.157(3) 0.103(2) 0.122(3) 0.033(2) 0.017(2) 0.015(2)
C5 0.040(4) 0.100(6) 0.026(4) -0.003(4) 0.007(3) 0.014(4)
Fe1 0.0487(6) 0.0690(7) 0.0314(5) -0.0044(5) 0.0097(5) 0.0055(6)
C6 0.063(6) 0.079(5) 0.036(5) -0.007(4) 0.008(5) -0.009(6)
C7 0.061(5) 0.081(6) 0.044(5) -0.003(5) 0.012(5) -0.011(6)
C8 0.057(6) 0.077(6) 0.047(5) -0.005(4) 0.023(5) -0.012(6)
C9 0.060(6) 0.070(6) 0.038(5) -0.007(5) 0.026(5) -0.011(6)
C10 0.063(6) 0.076(6) 0.037(5) -0.010(5) 0.016(5) -0.010(6)
C6A 0.062(6) 0.078(6) 0.033(5) -0.009(4) 0.016(6) -0.008(6)
C8A 0.061(6) 0.079(6) 0.045(5) 0.001(5) 0.010(5) -0.013(6)
C7A 0.058(6) 0.077(6) 0.035(6) 0.001(5) 0.013(5) -0.010(6)
C9A 0.063(5) 0.077(5) 0.044(5) -0.007(4) 0.012(5) -0.007(5)
C10A 0.064(5) 0.076(6) 0.039(5) -0.011(5) 0.016(5) -0.006(6)
C11 0.044(4) 0.026(3) 0.030(3) 0.000(3) 0.014(3) -0.001(3)
C12 0.034(4) 0.035(3) 0.024(3) -0.007(3) 0.011(3) -0.003(3)
C13 0.050(4) 0.035(4) 0.015(3) 0.001(3) 0.014(3) 0.008(3)
C14 0.052(4) 0.040(4) 0.024(3) 0.008(3) 0.023(3) 0.006(3)
C15 0.036(3) 0.024(3) 0.021(3) 0.001(2) 0.012(3) 0.007(3)
C16 0.046(4) 0.034(4) 0.046(4) -0.002(3) 0.022(3) -0.013(3)
C17 0.140(10) 0.080(7) 0.062(6) -0.006(5) 0.018(6) 0.005(7)

loop_
_atom_type_symbol
_atom_type_description
_atom_type_scat_dispersion_real
_atom_type_scat_dispersion_imag
_atom_type_scat_source
C C 0.0033 0.0016 'International Tables Vol C Tables 4.2.6.8 and 6.1.1.4'
H H 0.0000 0.0000 'International Tables Vol C Tables 4.2.6.8 and 6.1.1.4'
Cl Cl 0.1484 0.1585 'International Tables Vol C Tables 4.2.6.8 and 6.1.1.4'
Fe Fe 0.3463 0.8444 'International Tables Vol C Tables 4.2.6.8 and 6.1.1.4'
N N 0.0061 0.0033 'International Tables Vol C Tables 4.2.6.8 and 6.1.1.4'
Pd Pd -0.9988 1.0072 'International Tables Vol C Tables 4.2.6.8 and 6.1.1.4'
Se Se -0.0929 2.2259 'International Tables Vol C Tables 4.2.6.8 and 6.1.1.4'

loop_
_geom_angle_atom_site_label_1
_geom_angle_atom_site_label_2
_geom_angle_atom_site_label_3
_geom_angle
_geom_angle_site_symmetry_1
_geom_angle_site_symmetry_3
C15 Pd1 Cl1 91.98(16) . .
C15 Pd1 Cl2 172.52(16) . .
Cl1 Pd1 Cl2 93.07(5) . .
C15 Pd1 Se1 89.65(16) . .
Cl1 Pd1 Se1 172.39(5) . .
Cl2 Pd1 Se1 86.06(4) . .
C5 C1 C2 108.5(7) . .
C5 C1 Se1 129.8(5) . .
C2 C1 Se1 121.6(6) . .
C5 C1 Fe1 70.2(4) . .
C2 C1 Fe1 69.9(4) . .
Se1 C1 Fe1 129.1(3) . .
C1 Se1 C11 96.6(3) . .
C1 Se1 Pd1 108.8(2) . .
C11 Se1 Pd1 105.29(17) . .
C15 N1 C13 110.8(5) . .
C15 N1 C12 123.9(4) . .
C13 N1 C12 125.3(5) . .
C3 C2 C1 106.7(8) . .
C3 C2 Fe1 69.6(5) . .
C1 C2 Fe1 69.0(4) . .
C15 N2 C14 109.6(5) . .
C15 N2 C16 126.2(5) . .
C14 N2 C16 124.0(5) . .
C3 C4 C5 108.3(8) . .
C3 C4 Fe1 69.8(5) . .
C5 C4 Fe1 70.1(4) . .
C4 C3 C2 109.0(8) . .
C4 C3 Fe1 69.8(5) . .
C2 C3 Fe1 69.9(5) . .
C4 C5 C1 107.5(8) . .
C4 C5 Fe1 69.5(4) . .
C1 C5 Fe1 69.0(4) . .
C9A Fe1 C10A 39.5(9) . .
C9A Fe1 C8A 42.1(9) . .
C10A Fe1 C8A 68.7(10) . .
C9A Fe1 C6A 67.9(10) . .
C10A Fe1 C6A 40.4(9) . .
C8A Fe1 C6A 68.8(10) . .
C9A Fe1 C1 122.8(7) . .
C10A Fe1 C1 110.4(7) . .
C8A Fe1 C1 157.6(7) . .
C6 Fe1 C1 142.1(8) . .
C6A Fe1 C1 126.0(7) . .
C9A Fe1 C3 162.6(9) . .
C10A Fe1 C3 154.8(9) . .
C8A Fe1 C3 122.6(9) . .
C6 Fe1 C3 111.8(7) . .
C6A Fe1 C3 118.5(9) . .
C1 Fe1 C3 68.2(3) . .
C9A Fe1 C4 127.1(9) . .
C10A Fe1 C4 164.4(9) . .
C8A Fe1 C4 106.2(8) . .
C6 Fe1 C4 137.7(7) . .
C6A Fe1 C4 153.2(9) . .
C1 Fe1 C4 68.3(3) . .
C3 Fe1 C4 40.4(4) . .
C9A Fe1 C2 156.5(8) . .
C10A Fe1 C2 121.4(9) . .
C8A Fe1 C2 159.2(8) . .
C6 Fe1 C2 113.0(8) . .
C6A Fe1 C2 106.2(8) . .
C1 Fe1 C2 41.1(3) . .
C3 Fe1 C2 40.6(4) . .
C4 Fe1 C2 68.6(4) . .
C9A Fe1 C5 110.4(7) . .
C10A Fe1 C5 128.5(7) . .
C8A Fe1 C5 121.0(7) . .
C6 Fe1 C5 177.1(8) . .
C6A Fe1 C5 164.4(8) . .
C1 Fe1 C5 40.8(3) . .
C3 Fe1 C5 68.1(4) . .
C4 Fe1 C5 40.4(3) . .
C2 Fe1 C5 68.9(3) . .
C6 Fe1 C7 40.6(8) . .
C1 Fe1 C7 175.0(7) . .
C3 Fe1 C7 115.7(7) . .
C4 Fe1 C7 112.4(7) . .
C2 Fe1 C7 144.0(7) . .
C5 Fe1 C7 136.6(7) . .
C9A Fe1 C7A 68.5(9) . .
C10A Fe1 C7A 67.9(9) . .
C8A Fe1 C7A 40.6(7) . .
C6A Fe1 C7A 40.6(7) . .
C1 Fe1 C7A 161.4(7) . .
C3 Fe1 C7A 105.1(7) . .
C4 Fe1 C7A 118.6(7) . .
C2 Fe1 C7A 122.7(7) . .
C5 Fe1 C7A 154.6(7) . .
C7 C6 C10 108.0(19) . .
C7 C6 Fe1 70.6(11) . .
C10 C6 Fe1 71.4(10) . .
C6 C7 C8 109.2(18) . .
C6 C7 Fe1 68.7(11) . .
C8 C7 Fe1 71.5(10) . .
C9 C8 C7 105.0(17) . .
C9 C8 Fe1 69.8(10) . .
C7 C8 Fe1 67.7(11) . .
C10 C9 C8 110.2(18) . .
C10 C9 Fe1 69.4(10) . .
C8 C9 Fe1 70.1(11) . .
C9 C10 C6 107.6(19) . .
C9 C10 Fe1 71.2(10) . .
C6 C10 Fe1 67.9(11) . .
C10A C6A C7A 108(2) . .
C10A C6A Fe1 69.0(12) . .
C7A C6A Fe1 71.0(11) . .
C7A C8A C9A 106(2) . .
C7A C8A Fe1 71.4(11) . .
C9A C8A Fe1 67.2(13) . .
C8A C7A C6A 108(2) . .
C8A C7A Fe1 68.0(11) . .
C6A C7A Fe1 68.4(11) . .
C10A C9A C8A 110(2) . .
C10A C9A Fe1 71.8(13) . .
C8A C9A Fe1 70.6(13) . .
C9A C10A C6A 109(2) . .
C9A C10A Fe1 68.8(13) . .
C6A C10A Fe1 70.5(12) . .
C12 C11 Se1 113.6(4) . .
N1 C12 C11 111.2(5) . .
C14 C13 N1 106.1(5) . .
C13 C14 N2 107.9(5) . .
N1 C15 N2 105.6(4) . .
N1 C15 Pd1 125.5(4) . .
N2 C15 Pd1 128.8(4) . .
Cl4 C17 Cl3 114.3(6) . .

loop_
_geom_bond_atom_site_label_1
_geom_bond_atom_site_label_2
_geom_bond_distance
_geom_bond_site_symmetry_2
Pd1 C15 1.970(5) .
Pd1 Cl1 2.3385(15) .
Pd1 Cl2 2.3743(13) .
Pd1 Se1 2.3808(7) .
C1 C5 1.416(10) .
C1 C2 1.425(9) .
C1 Se1 1.900(7) .
C1 Fe1 2.024(7) .
Se1 C11 1.962(6) .
N1 C15 1.345(7) .
N1 C13 1.383(7) .
N1 C12 1.462(7) .
C2 C3 1.410(12) .
C2 Fe1 2.035(9) .
N2 C15 1.348(7) .
N2 C14 1.383(7) .
N2 C16 1.465(7) .
C4 C3 1.404(14) .
C4 C5 1.405(11) .
C4 Fe1 2.031(8) .
Cl4 C17 1.694(9) .
C3 Fe1 2.031(9) .
Cl3 C17 1.723(10) .
C5 Fe1 2.040(6) .
Fe1 C9A 1.97(2) .
Fe1 C10A 2.00(2) .
Fe1 C8A 2.01(2) .
Fe1 C6 2.02(2) .
Fe1 C6A 2.02(2) .
Fe1 C7 2.05(2) .
Fe1 C7A 2.057(19) .
C6 C7 1.41(3) .
C6 C10 1.42(3) .
C7 C8 1.45(3) .
C8 C9 1.44(2) .
C9 C10 1.40(2) .
C6A C10A 1.39(3) .
C6A C7A 1.42(3) .
C8A C7A 1.41(3) .
C8A C9A 1.43(3) .
C9A C10A 1.34(3) .
C11 C12 1.510(8) .
C13 C14 1.333(8) .

loop_
_geom_torsion_atom_site_label_1
_geom_torsion_atom_site_label_2
_geom_torsion_atom_site_label_3
_geom_torsion_atom_site_label_4
_geom_torsion
_geom_torsion_site_symmetry_1
_geom_torsion_site_symmetry_2
_geom_torsion_site_symmetry_3
_geom_torsion_site_symmetry_4
C5 C1 C2 C3 0.1(8) . . . .
Se1 C1 C2 C3 176.1(5) . . . .
Fe1 C1 C2 C3 -59.7(5) . . . .
C5 C1 C2 Fe1 59.8(5) . . . .
Se1 C1 C2 Fe1 -124.3(5) . . . .
C5 C4 C3 C2 -0.7(10) . . . .
Fe1 C4 C3 C2 59.0(6) . . . .
C5 C4 C3 Fe1 -59.8(6) . . . .
C1 C2 C3 C4 0.4(9) . . . .
Fe1 C2 C3 C4 -59.0(6) . . . .
C1 C2 C3 Fe1 59.3(5) . . . .
C3 C4 C5 C1 0.8(9) . . . .
Fe1 C4 C5 C1 -58.7(5) . . . .
C3 C4 C5 Fe1 59.5(6) . . . .
C2 C1 C5 C4 -0.6(8) . . . .
Se1 C1 C5 C4 -176.1(5) . . . .
Fe1 C1 C5 C4 59.0(5) . . . .
C2 C1 C5 Fe1 -59.6(5) . . . .
Se1 C1 C5 Fe1 124.9(5) . . . .
C10 C6 C7 C8 -2(2) . . . .
Fe1 C6 C7 C8 60.3(13) . . . .
C10 C6 C7 Fe1 -62.0(12) . . . .
C6 C7 C8 C9 1.6(19) . . . .
Fe1 C7 C8 C9 60.2(11) . . . .
C6 C7 C8 Fe1 -58.6(13) . . . .
C7 C8 C9 C10 -1.0(18) . . . .
Fe1 C8 C9 C10 57.9(11) . . . .
C7 C8 C9 Fe1 -58.8(12) . . . .
C8 C9 C10 C6 -0.1(18) . . . .
Fe1 C9 C10 C6 58.3(12) . . . .
C8 C9 C10 Fe1 -58.3(11) . . . .
C7 C6 C10 C9 1.1(19) . . . .
Fe1 C6 C10 C9 -60.4(11) . . . .
C7 C6 C10 Fe1 61.5(13) . . . .
C9A C8A C7A C6A 2(2) . . . .
Fe1 C8A C7A C6A -57.1(13) . . . .
C9A C8A C7A Fe1 58.7(13) . . . .
C10A C6A C7A C8A -3(2) . . . .
Fe1 C6A C7A C8A 56.8(13) . . . .
C10A C6A C7A Fe1 -59.5(13) . . . .
C7A C8A C9A C10A 0(2) . . . .
Fe1 C8A C9A C10A 61.4(15) . . . .
C7A C8A C9A Fe1 -61.4(13) . . . .
C8A C9A C10A C6A -2(2) . . . .
Fe1 C9A C10A C6A 59.1(14) . . . .
C8A C9A C10A Fe1 -60.8(15) . . . .
C7A C6A C10A C9A 3(2) . . . .
Fe1 C6A C10A C9A -58.0(15) . . . .
C7A C6A C10A Fe1 60.7(13) . . . .
C15 N1 C12 C11 -69.5(7) . . . .
C13 N1 C12 C11 106.7(6) . . . .
Se1 C11 C12 N1 60.8(6) . . . .
C15 N1 C13 C14 -1.2(6) . . . .
C12 N1 C13 C14 -177.9(5) . . . .
N1 C13 C14 N2 1.2(6) . . . .
C15 N2 C14 C13 -0.8(7) . . . .
C16 N2 C14 C13 174.8(5) . . . .
C13 N1 C15 N2 0.8(6) . . . .
C12 N1 C15 N2 177.4(5) . . . .
C13 N1 C15 Pd1 -175.2(4) . . . .
C12 N1 C15 Pd1 1.5(7) . . . .
C14 N2 C15 N1 0.0(6) . . . .
C16 N2 C15 N1 -175.5(5) . . . .
C14 N2 C15 Pd1 175.8(4) . . . .
C16 N2 C15 Pd1 0.3(8) . . . .
